data_2222747
loop_
_publ_author_name
'Ma, Zhi-Hong'
'Dong, Gui-Ying'
'Liu, Xiao-Huan'
'Lin, Jin'

_publ_section_title
<i>trans</i>-Di-\m-carbonyl-bis{carbonyl[\h^5^-2,3,4,5-tetramethyl-1-(2-thienyl)cyclopentadienyl]ruthenium(I)}(<i>Ru</i>---<i>Ru</i>)
_journal_coeditor_code HY2205
_journal_issue 8
_journal_name_full 'Acta Crystallographica Section E'
_journal_page_first m894
_journal_paper_doi 10.1107/S1600536809026063
_journal_volume 65
_journal_year 2009
_chemical_formula_iupac '[Ru2 (C13 H15 S)2 (C O)4]'
_chemical_formula_moiety 'C30 H30 O4 Ru2 S2'
_chemical_formula_sum 'C30 H30 O4 Ru2 S2'
_chemical_formula_weight 720.82
_chemical_name_systematic
;
<i>trans</i>-Di-\m-carbonyl-bis{carbonyl[\h^5^-2,3,4,5-tetramethyl-1-(2-
thienyl)cyclopentadienyl]ruthenium(I)}(<i>Ru</i>---<i>Ru</i>)
;
_space_group_IT_number 2
_symmetry_cell_setting triclinic
_symmetry_space_group_name_Hall '-P 1'
_symmetry_space_group_name_H-M 'P -1'
_atom_sites_solution_hydrogens geom
_atom_sites_solution_primary direct
_atom_sites_solution_secondary difmap
_audit_creation_method SHELXTL
_cell_angle_alpha 81.826(4)
_cell_angle_beta 76.083(5)
_cell_angle_gamma 82.876(5)
_cell_formula_units_Z 1
_cell_length_a 8.269(2)
_cell_length_b 8.899(3)
_cell_length_c 10.056(3)
_cell_measurement_reflns_used 1002
_cell_measurement_temperature 273(2)
_cell_measurement_theta_max 22.18
_cell_measurement_theta_min 4.52
_cell_volume 707.8(4)
_computing_cell_refinement 'SAINT (Bruker, 2007)'
_computing_data_collection 'SMART (Bruker, 2007)'
_computing_data_reduction 'SAINT (Bruker, 2007)'
_computing_molecular_graphics 'SHELXTL (Sheldrick, 2008)'
_computing_publication_material 'SHELXTL (Sheldrick, 2008)'
_computing_structure_refinement 'SHELXL97 (Sheldrick, 2008)'
_computing_structure_solution 'SHELXS97 (Sheldrick, 2008)'
_diffrn_ambient_temperature 273(2)
_diffrn_measured_fraction_theta_full 0.992
_diffrn_measured_fraction_theta_max 0.992
_diffrn_measurement_device_type 'Bruker SMART APEX CCD'
_diffrn_measurement_method '\f and \w'
_diffrn_radiation_monochromator graphite
_diffrn_radiation_source 'fine-focus sealed tube'
_diffrn_radiation_type MoK\a
_diffrn_radiation_wavelength 0.71073
_diffrn_reflns_av_R_equivalents 0.0155
_diffrn_reflns_av_sigmaI/netI 0.0264
_diffrn_reflns_limit_h_max 9
_diffrn_reflns_limit_h_min -9
_diffrn_reflns_limit_k_max 10
_diffrn_reflns_limit_k_min -10
_diffrn_reflns_limit_l_max 9
_diffrn_reflns_limit_l_min -11
_diffrn_reflns_number 3667
_diffrn_reflns_theta_full 25.05
_diffrn_reflns_theta_max 25.05
_diffrn_reflns_theta_min 2.32
_exptl_absorpt_coefficient_mu 1.248
_exptl_absorpt_correction_T_max 0.8853
_exptl_absorpt_correction_T_min 0.8348
_exptl_absorpt_correction_type multi-scan
_exptl_absorpt_process_details '(SADABS; Sheldrick, 1996)'
_exptl_crystal_colour red
_exptl_crystal_density_diffrn 1.691
_exptl_crystal_density_method 'not measured'
_exptl_crystal_description block
_exptl_crystal_F_000 362
_exptl_crystal_size_max 0.15
_exptl_crystal_size_mid 0.12
_exptl_crystal_size_min 0.10
_refine_diff_density_max 0.525
_refine_diff_density_min -0.632
_refine_ls_extinction_coef 0.026(3)
_refine_ls_extinction_expression Fc^*^=kFc[1+0.001xFc^2^\l^3^/sin(2\q)]^-1/4^
_refine_ls_extinction_method 'SHELXL97 (Sheldrick, 2008)'
_refine_ls_goodness_of_fit_ref 1.026
_refine_ls_hydrogen_treatment constr
_refine_ls_matrix_type full
_refine_ls_number_parameters 173
_refine_ls_number_reflns 2493
_refine_ls_number_restraints 0
_refine_ls_restrained_S_all 1.026
_refine_ls_R_factor_all 0.0270
_refine_ls_R_factor_gt 0.0265
_refine_ls_shift/su_max 0.000
_refine_ls_shift/su_mean 0.000
_refine_ls_structure_factor_coef Fsqd
_refine_ls_weighting_details 'calc w=1/[\s^2^(Fo^2^)+(0.09P)^2^+0.0001P] where P=(Fo^2^+2Fc^2^)/3'
_refine_ls_weighting_scheme calc
_refine_ls_wR_factor_gt 0.0969
_refine_ls_wR_factor_ref 0.0999
_reflns_number_gt 2431
_reflns_number_total 2493
_reflns_threshold_expression I>2\s(I)
_cod_data_source_file hy2205.cif
_cod_data_source_block I
_cod_depositor_comments
;
The following automatic conversions were performed:
'_symmetry_cell_setting' value 'Triclinic' changed to 'triclinic'
according to '/home/saulius/struct/CIF-dictionaries/cif_core.dic'
dictionary named 'cif_core.dic' version 2.4.1 from 2010-06-29.

Automatic conversion script
Id: cif_fix_enum 1527 2010-12-29 10:47:43Z saulius 

The following automatic conversions were performed:

'_symmetry_cell_setting' value 'Triclinic' changed to 'triclinic'
according to /home/saulius/struct/CIF-dictionaries/cif_core.dic
dictionary named 'cif_core.dic' version 2.4.1 from 2010-06-29.

Automatic conversion script
Id: cif_fix_values 1715 2011-07-08 13:25:40Z adriana 
;
_cod_original_cell_volume 707.9(4)
_cod_database_code 2222747
_cod_database_fobs_code 2222747

loop_
_symmetry_equiv_pos_as_xyz
'x, y, z'
'-x, -y, -z'

loop_
_atom_site_type_symbol
_atom_site_label
_atom_site_fract_x
_atom_site_fract_y
_atom_site_fract_z
_atom_site_U_iso_or_equiv
_atom_site_adp_type
_atom_site_calc_flag
_atom_site_refinement_flags
_atom_site_occupancy
_atom_site_disorder_assembly
_atom_site_disorder_group
Ru Ru1 -0.01450(2) 0.40733(2) 0.623212(18) 0.02438(17) Uani d . 1 . .
S S1 0.40230(13) 0.12210(13) 0.86000(11) 0.0622(3) Uani d . 1 . .
O O1 -0.1870(5) 0.1684(4) 0.5431(3) 0.0836(10) Uani d . 1 . .
O O2 0.2945(3) 0.3491(3) 0.4011(3) 0.0510(6) Uani d . 1 . .
C C1 0.1653(3) 0.4142(3) 0.4472(3) 0.0314(6) Uani d . 1 . .
C C2 -0.1213(4) 0.2620(4) 0.5688(3) 0.0440(8) Uani d . 1 . .
C C3 0.1390(3) 0.2962(3) 0.7731(3) 0.0298(6) Uani d . 1 . .
C C4 0.1719(3) 0.4517(3) 0.7456(3) 0.0302(6) Uani d . 1 . .
C C5 0.0180(4) 0.5430(3) 0.7921(3) 0.0327(6) Uani d . 1 . .
C C6 -0.1104(4) 0.4436(3) 0.8499(3) 0.0337(6) Uani d . 1 . .
C C7 -0.0383(4) 0.2915(4) 0.8363(3) 0.0319(6) Uani d . 1 . .
C C8 0.2643(4) 0.1630(3) 0.7537(3) 0.0329(6) Uani d . 1 . .
C C9 0.2855(4) 0.0553(4) 0.6641(4) 0.0452(8) Uani d . 1 . .
H H9 0.2217 0.0550 0.5996 0.054 Uiso calc R 1 . .
C C10 0.4219(5) -0.0577(4) 0.6847(5) 0.0606(10) Uani d . 1 . .
H H10 0.4556 -0.1393 0.6328 0.073 Uiso calc R 1 . .
C C11 0.4936(5) -0.0364(5) 0.7814(5) 0.0657(11) Uani d . 1 . .
H H11 0.5834 -0.0992 0.8050 0.079 Uiso calc R 1 . .
C C12 0.3402(4) 0.5088(4) 0.6853(3) 0.0423(7) Uani d . 1 . .
H H12A 0.3276 0.6035 0.6280 0.063 Uiso calc R 1 . .
H H12B 0.4104 0.4352 0.6308 0.063 Uiso calc R 1 . .
H H12C 0.3905 0.5244 0.7583 0.063 Uiso calc R 1 . .
C C13 -0.0043(5) 0.7128(4) 0.7947(4) 0.0500(8) Uani d . 1 . .
H H13A -0.0294 0.7352 0.8885 0.075 Uiso calc R 1 . .
H H13B -0.0946 0.7558 0.7523 0.075 Uiso calc R 1 . .
H H13C 0.0970 0.7558 0.7449 0.075 Uiso calc R 1 . .
C C14 -0.2858(4) 0.4923(5) 0.9167(3) 0.0504(9) Uani d . 1 . .
H H14A -0.3539 0.4098 0.9259 0.076 Uiso calc R 1 . .
H H14B -0.3272 0.5783 0.8610 0.076 Uiso calc R 1 . .
H H14C -0.2900 0.5202 1.0063 0.076 Uiso calc R 1 . .
C C15 -0.1239(4) 0.1515(4) 0.8928(3) 0.0439(8) Uani d . 1 . .
H H15A -0.1240 0.1282 0.9890 0.066 Uiso calc R 1 . .
H H15B -0.0661 0.0681 0.8443 0.066 Uiso calc R 1 . .
H H15C -0.2372 0.1677 0.8818 0.066 Uiso calc R 1 . .

loop_
_atom_site_aniso_label
_atom_site_aniso_U_11
_atom_site_aniso_U_22
_atom_site_aniso_U_33
_atom_site_aniso_U_12
_atom_site_aniso_U_13
_atom_site_aniso_U_23
Ru1 0.0253(2) 0.0278(2) 0.0202(2) -0.00256(12) -0.00515(12) -0.00352(12)
S1 0.0550(6) 0.0681(7) 0.0699(7) 0.0124(5) -0.0345(5) -0.0105(5)
O1 0.121(3) 0.074(2) 0.071(2) -0.060(2) -0.0269(19) -0.0075(16)
O2 0.0391(13) 0.0660(17) 0.0375(13) 0.0190(12) -0.0024(10) -0.0029(11)
C1 0.0284(14) 0.0381(15) 0.0274(14) 0.0025(11) -0.0075(11) -0.0057(12)
C2 0.056(2) 0.0469(18) 0.0334(17) -0.0202(16) -0.0128(14) -0.0008(14)
C3 0.0289(14) 0.0367(14) 0.0258(14) -0.0035(11) -0.0108(11) -0.0023(11)
C4 0.0323(14) 0.0360(15) 0.0242(13) -0.0065(11) -0.0093(11) -0.0020(11)
C5 0.0397(15) 0.0379(16) 0.0235(14) 0.0006(12) -0.0123(11) -0.0088(12)
C6 0.0344(15) 0.0460(17) 0.0212(13) -0.0002(13) -0.0070(11) -0.0070(12)
C7 0.0310(14) 0.0416(17) 0.0211(14) -0.0071(12) -0.0033(11) 0.0017(12)
C8 0.0322(14) 0.0367(15) 0.0290(14) -0.0025(11) -0.0091(11) 0.0013(12)
C9 0.0489(19) 0.0351(17) 0.0497(19) 0.0096(14) -0.0128(15) -0.0076(14)
C10 0.056(2) 0.045(2) 0.077(3) 0.0101(17) -0.009(2) -0.0149(19)
C11 0.046(2) 0.058(2) 0.086(3) 0.0160(18) -0.019(2) 0.005(2)
C12 0.0353(16) 0.0540(19) 0.0393(17) -0.0175(14) -0.0081(13) -0.0001(14)
C13 0.068(2) 0.0416(18) 0.0459(19) 0.0010(15) -0.0186(16) -0.0176(15)
C14 0.0393(18) 0.073(2) 0.0341(17) 0.0036(16) 0.0012(14) -0.0136(17)
C15 0.0439(18) 0.0474(19) 0.0400(17) -0.0165(15) -0.0109(14) 0.0095(14)

loop_
_atom_type_symbol
_atom_type_description
_atom_type_scat_dispersion_real
_atom_type_scat_dispersion_imag
_atom_type_scat_source
C C 0.0033 0.0016 'International Tables Vol C Tables 4.2.6.8 and 6.1.1.4'
H H 0.0000 0.0000 'International Tables Vol C Tables 4.2.6.8 and 6.1.1.4'
S S 0.1246 0.1234 'International Tables Vol C Tables 4.2.6.8 and 6.1.1.4'
Ru Ru -1.2594 0.8363 'International Tables Vol C Tables 4.2.6.8 and 6.1.1.4'
O O 0.0106 0.0060 'International Tables Vol C Tables 4.2.6.8 and 6.1.1.4'

loop_
_geom_angle_atom_site_label_1
_geom_angle_atom_site_label_2
_geom_angle_atom_site_label_3
_geom_angle_site_symmetry_1
_geom_angle_site_symmetry_3
_geom_angle
_geom_angle_publ_flag
C2 Ru1 C1 . . 92.57(13) ?
C2 Ru1 C1 . 2_566 93.27(14) ?
C1 Ru1 C1 . 2_566 94.85(10) ?
C2 Ru1 C7 . . 93.67(13) ?
C1 Ru1 C7 . . 135.88(11) ?
C1 Ru1 C7 2_566 . 128.26(11) ?
C2 Ru1 C3 . . 110.26(13) ?
C1 Ru1 C3 . . 99.57(11) ?
C1 Ru1 C3 2_566 . 151.61(11) ?
C7 Ru1 C3 . . 38.01(10) ?
C2 Ru1 C6 . . 113.52(13) ?
C1 Ru1 C6 . . 151.57(11) ?
C1 Ru1 C6 2_566 . 94.73(11) ?
C7 Ru1 C6 . . 36.80(10) ?
C3 Ru1 C6 . . 61.88(10) ?
C2 Ru1 C4 . . 146.49(13) ?
C1 Ru1 C4 . . 91.03(11) ?
C1 Ru1 C4 2_566 . 119.61(11) ?
C7 Ru1 C4 . . 61.83(10) ?
C3 Ru1 C4 . . 36.45(10) ?
C6 Ru1 C4 . . 61.06(10) ?
C2 Ru1 C5 . . 149.83(12) ?
C1 Ru1 C5 . . 116.93(11) ?
C1 Ru1 C5 2_566 . 90.57(11) ?
C7 Ru1 C5 . . 61.24(11) ?
C3 Ru1 C5 . . 61.10(10) ?
C6 Ru1 C5 . . 36.30(11) ?
C4 Ru1 C5 . . 36.45(10) ?
C2 Ru1 Ru1 . 2_566 94.32(10) ?
C1 Ru1 Ru1 . 2_566 47.87(8) ?
C1 Ru1 Ru1 2_566 2_566 46.97(8) ?
C7 Ru1 Ru1 . 2_566 170.96(8) ?
C3 Ru1 Ru1 . 2_566 140.96(7) ?
C6 Ru1 Ru1 . 2_566 134.95(8) ?
C4 Ru1 Ru1 . 2_566 112.39(7) ?
C5 Ru1 Ru1 . 2_566 109.85(8) ?
C11 S1 C8 . . 91.94(18) ?
O2 C1 Ru1 . . 139.3(2) ?
O2 C1 Ru1 . 2_566 135.5(2) ?
Ru1 C1 Ru1 . 2_566 85.15(10) ?
O1 C2 Ru1 . . 175.9(3) ?
C4 C3 C7 . . 107.5(2) ?
C4 C3 C8 . . 126.3(2) ?
C7 C3 C8 . . 126.0(3) ?
C4 C3 Ru1 . . 73.49(15) ?
C7 C3 Ru1 . . 69.90(15) ?
C8 C3 Ru1 . . 126.41(19) ?
C3 C4 C5 . . 108.1(2) ?
C3 C4 C12 . . 125.5(3) ?
C5 C4 C12 . . 126.3(3) ?
C3 C4 Ru1 . . 70.06(15) ?
C5 C4 Ru1 . . 72.19(16) ?
C12 C4 Ru1 . . 125.7(2) ?
C6 C5 C4 . . 108.4(3) ?
C6 C5 C13 . . 124.5(3) ?
C4 C5 C13 . . 126.8(3) ?
C6 C5 Ru1 . . 71.09(15) ?
C4 C5 Ru1 . . 71.36(15) ?
C13 C5 Ru1 . . 128.18(19) ?
C7 C6 C5 . . 107.8(2) ?
C7 C6 C14 . . 126.8(3) ?
C5 C6 C14 . . 125.4(3) ?
C7 C6 Ru1 . . 69.11(15) ?
C5 C6 Ru1 . . 72.61(15) ?
C14 C6 Ru1 . . 125.5(2) ?
C6 C7 C3 . . 108.2(3) ?
C6 C7 C15 . . 125.8(3) ?
C3 C7 C15 . . 125.7(3) ?
C6 C7 Ru1 . . 74.10(16) ?
C3 C7 Ru1 . . 72.09(15) ?
C15 C7 Ru1 . . 125.5(2) ?
C9 C8 C3 . . 129.5(3) ?
C9 C8 S1 . . 111.3(2) ?
C3 C8 S1 . . 119.1(2) ?
C8 C9 C10 . . 110.1(3) ?
C8 C9 H9 . . 125.0 ?
C10 C9 H9 . . 125.0 ?
C11 C10 C9 . . 114.9(4) ?
C11 C10 H10 . . 122.6 ?
C9 C10 H10 . . 122.6 ?
C10 C11 S1 . . 111.7(3) ?
C10 C11 H11 . . 124.1 ?
S1 C11 H11 . . 124.1 ?
C4 C12 H12A . . 109.5 ?
C4 C12 H12B . . 109.5 ?
H12A C12 H12B . . 109.5 ?
C4 C12 H12C . . 109.5 ?
H12A C12 H12C . . 109.5 ?
H12B C12 H12C . . 109.5 ?
C5 C13 H13A . . 109.5 ?
C5 C13 H13B . . 109.5 ?
H13A C13 H13B . . 109.5 ?
C5 C13 H13C . . 109.5 ?
H13A C13 H13C . . 109.5 ?
H13B C13 H13C . . 109.5 ?
C6 C14 H14A . . 109.5 ?
C6 C14 H14B . . 109.5 ?
H14A C14 H14B . . 109.5 ?
C6 C14 H14C . . 109.5 ?
H14A C14 H14C . . 109.5 ?
H14B C14 H14C . . 109.5 ?
C7 C15 H15A . . 109.5 ?
C7 C15 H15B . . 109.5 ?
H15A C15 H15B . . 109.5 ?
C7 C15 H15C . . 109.5 ?
H15A C15 H15C . . 109.5 ?
H15B C15 H15C . . 109.5 ?

loop_
_geom_bond_atom_site_label_1
_geom_bond_atom_site_label_2
_geom_bond_site_symmetry_2
_geom_bond_distance
_geom_bond_publ_flag
Ru1 C1 . 2.018(3) y
Ru1 C1 2_566 2.048(3) y
Ru1 C2 . 1.862(3) y
Ru1 C3 . 2.246(3) y
Ru1 C4 . 2.291(3) y
Ru1 C5 . 2.302(3) y
Ru1 C6 . 2.282(3) y
Ru1 C7 . 2.217(3) y
Ru1 Ru1 2_566 2.7511(8) y
S1 C11 . 1.718(4) ?
S1 C8 . 1.718(3) ?
O1 C2 . 1.139(4) ?
O2 C1 . 1.173(3) ?
C1 Ru1 2_566 2.048(3) ?
C3 C4 . 1.420(4) ?
C3 C7 . 1.454(4) ?
C3 C8 . 1.476(4) ?
C4 C5 . 1.436(4) ?
C4 C12 . 1.499(4) ?
C5 C6 . 1.428(4) ?
C5 C13 . 1.502(4) ?
C6 C7 . 1.421(4) ?
C6 C14 . 1.484(4) ?
C7 C15 . 1.483(4) ?
C8 C9 . 1.374(4) ?
C9 C10 . 1.449(5) ?
C9 H9 . 0.9300 ?
C10 C11 . 1.300(6) ?
C10 H10 . 0.9300 ?
C11 H11 . 0.9300 ?
C12 H12A . 0.9600 ?
C12 H12B . 0.9600 ?
C12 H12C . 0.9600 ?
C13 H13A . 0.9600 ?
C13 H13B . 0.9600 ?
C13 H13C . 0.9600 ?
C14 H14A . 0.9600 ?
C14 H14B . 0.9600 ?
C14 H14C . 0.9600 ?
C15 H15A . 0.9600 ?
C15 H15B . 0.9600 ?
C15 H15C . 0.9600 ?

loop_
_geom_hbond_atom_site_label_D
_geom_hbond_atom_site_label_H
_geom_hbond_atom_site_label_A
_geom_hbond_site_symmetry_A
_geom_hbond_distance_DH
_geom_hbond_distance_HA
_geom_hbond_distance_DA
_geom_hbond_angle_DHA
_geom_hbond_publ_flag
C10 H10 O2 2_656 0.93 2.60 3.335(5) 136 y
C14 H14B O2 2_566 0.96 2.58 3.319(4) 134 y

loop_
_geom_torsion_atom_site_label_1
_geom_torsion_atom_site_label_2
_geom_torsion_atom_site_label_3
_geom_torsion_atom_site_label_4
_geom_torsion_site_symmetry_1
_geom_torsion_site_symmetry_2
_geom_torsion_site_symmetry_3
_geom_torsion_site_symmetry_4
_geom_torsion
_geom_torsion_publ_flag
C2 Ru1 C1 O2 . . . . -85.4(4) ?
C1 Ru1 C1 O2 2_566 . . . -178.9(5) ?
C7 Ru1 C1 O2 . . . . 12.6(5) ?
C3 Ru1 C1 O2 . . . . 25.7(4) ?
C6 Ru1 C1 O2 . . . . 71.9(5) ?
C4 Ru1 C1 O2 . . . . 61.3(4) ?
C5 Ru1 C1 O2 . . . . 88.0(4) ?
Ru1 Ru1 C1 O2 2_566 . . . -178.9(5) ?
C2 Ru1 C1 Ru1 . . . 2_566 93.50(13) ?
C1 Ru1 C1 Ru1 2_566 . . 2_566 0.0 ?
C7 Ru1 C1 Ru1 . . . 2_566 -168.55(12) ?
C3 Ru1 C1 Ru1 . . . 2_566 -155.46(10) ?
C6 Ru1 C1 Ru1 . . . 2_566 -109.3(2) ?
C4 Ru1 C1 Ru1 . . . 2_566 -119.83(10) ?
C5 Ru1 C1 Ru1 . . . 2_566 -93.11(11) ?
C2 Ru1 C3 C4 . . . . 174.96(17) ?
C1 Ru1 C3 C4 . . . . 78.61(17) ?
C1 Ru1 C3 C4 2_566 . . . -40.9(3) ?
C7 Ru1 C3 C4 . . . . -116.2(2) ?
C6 Ru1 C3 C4 . . . . -78.47(17) ?
C5 Ru1 C3 C4 . . . . -36.95(16) ?
Ru1 Ru1 C3 C4 2_566 . . . 49.3(2) ?
C2 Ru1 C3 C7 . . . . -68.8(2) ?
C1 Ru1 C3 C7 . . . . -165.16(18) ?
C1 Ru1 C3 C7 2_566 . . . 75.4(3) ?
C6 Ru1 C3 C7 . . . . 37.75(17) ?
C4 Ru1 C3 C7 . . . . 116.2(2) ?
C5 Ru1 C3 C7 . . . . 79.27(18) ?
Ru1 Ru1 C3 C7 2_566 . . . 165.55(13) ?
C2 Ru1 C3 C8 . . . . 51.7(3) ?
C1 Ru1 C3 C8 . . . . -44.6(3) ?
C1 Ru1 C3 C8 2_566 . . . -164.1(2) ?
C7 Ru1 C3 C8 . . . . 120.5(3) ?
C6 Ru1 C3 C8 . . . . 158.3(3) ?
C4 Ru1 C3 C8 . . . . -123.2(3) ?
C5 Ru1 C3 C8 . . . . -160.2(3) ?
Ru1 Ru1 C3 C8 2_566 . . . -73.9(3) ?
C7 C3 C4 C5 . . . . 0.5(3) ?
C8 C3 C4 C5 . . . . -174.1(3) ?
Ru1 C3 C4 C5 . . . . 62.55(18) ?
C7 C3 C4 C12 . . . . 177.7(3) ?
C8 C3 C4 C12 . . . . 3.1(4) ?
Ru1 C3 C4 C12 . . . . -120.3(3) ?
C7 C3 C4 Ru1 . . . . -62.02(18) ?
C8 C3 C4 Ru1 . . . . 123.4(3) ?
C2 Ru1 C4 C3 . . . . -8.6(3) ?
C1 Ru1 C4 C3 . . . . -104.80(17) ?
C1 Ru1 C4 C3 2_566 . . . 159.04(16) ?
C7 Ru1 C4 C3 . . . . 38.80(16) ?
C6 Ru1 C4 C3 . . . . 80.91(17) ?
C5 Ru1 C4 C3 . . . . 117.6(2) ?
Ru1 Ru1 C4 C3 2_566 . . . -148.89(13) ?
C2 Ru1 C4 C5 . . . . -126.2(2) ?
C1 Ru1 C4 C5 . . . . 137.56(18) ?
C1 Ru1 C4 C5 2_566 . . . 41.4(2) ?
C7 Ru1 C4 C5 . . . . -78.84(18) ?
C3 Ru1 C4 C5 . . . . -117.6(2) ?
C6 Ru1 C4 C5 . . . . -36.73(17) ?
Ru1 Ru1 C4 C5 2_566 . . . 93.47(16) ?
C2 Ru1 C4 C12 . . . . 111.4(3) ?
C1 Ru1 C4 C12 . . . . 15.2(3) ?
C1 Ru1 C4 C12 2_566 . . . -81.0(3) ?
C7 Ru1 C4 C12 . . . . 158.8(3) ?
C3 Ru1 C4 C12 . . . . 120.0(3) ?
C6 Ru1 C4 C12 . . . . -159.1(3) ?
C5 Ru1 C4 C12 . . . . -122.4(3) ?
Ru1 Ru1 C4 C12 2_566 . . . -28.9(3) ?
C3 C4 C5 C6 . . . . 0.6(3) ?
C12 C4 C5 C6 . . . . -176.5(3) ?
Ru1 C4 C5 C6 . . . . 61.80(18) ?
C3 C4 C5 C13 . . . . 174.6(3) ?
C12 C4 C5 C13 . . . . -2.5(4) ?
Ru1 C4 C5 C13 . . . . -124.2(3) ?
C3 C4 C5 Ru1 . . . . -61.19(18) ?
C12 C4 C5 Ru1 . . . . 121.7(3) ?
C2 Ru1 C5 C6 . . . . -0.3(3) ?
C1 Ru1 C5 C6 . . . . -167.05(16) ?
C1 Ru1 C5 C6 2_566 . . . 97.23(18) ?
C7 Ru1 C5 C6 . . . . -37.27(17) ?
C3 Ru1 C5 C6 . . . . -80.92(18) ?
C4 Ru1 C5 C6 . . . . -117.9(2) ?
Ru1 Ru1 C5 C6 2_566 . . . 141.01(15) ?
C2 Ru1 C5 C4 . . . . 117.6(3) ?
C1 Ru1 C5 C4 . . . . -49.17(19) ?
C1 Ru1 C5 C4 2_566 . . . -144.90(17) ?
C7 Ru1 C5 C4 . . . . 80.60(18) ?
C3 Ru1 C5 C4 . . . . 36.96(16) ?
C6 Ru1 C5 C4 . . . . 117.9(2) ?
Ru1 Ru1 C5 C4 2_566 . . . -101.12(15) ?
C2 Ru1 C5 C13 . . . . -119.8(4) ?
C1 Ru1 C5 C13 . . . . 73.4(3) ?
C1 Ru1 C5 C13 2_566 . . . -22.3(3) ?
C7 Ru1 C5 C13 . . . . -156.8(3) ?
C3 Ru1 C5 C13 . . . . 159.6(3) ?
C6 Ru1 C5 C13 . . . . -119.5(4) ?
C4 Ru1 C5 C13 . . . . 122.6(4) ?
Ru1 Ru1 C5 C13 2_566 . . . 21.5(3) ?
C4 C5 C6 C7 . . . . -1.5(3) ?
C13 C5 C6 C7 . . . . -175.7(3) ?
Ru1 C5 C6 C7 . . . . 60.44(19) ?
C4 C5 C6 C14 . . . . 176.4(3) ?
C13 C5 C6 C14 . . . . 2.2(5) ?
Ru1 C5 C6 C14 . . . . -121.6(3) ?
C4 C5 C6 Ru1 . . . . -61.97(18) ?
C13 C5 C6 Ru1 . . . . 123.9(3) ?
C2 Ru1 C6 C7 . . . . 62.3(2) ?
C1 Ru1 C6 C7 . . . . -92.8(3) ?
C1 Ru1 C6 C7 2_566 . . . 157.92(18) ?
C3 Ru1 C6 C7 . . . . -39.01(17) ?
C4 Ru1 C6 C7 . . . . -80.71(18) ?
C5 Ru1 C6 C7 . . . . -117.6(2) ?
Ru1 Ru1 C6 C7 2_566 . . . -174.32(13) ?
C2 Ru1 C6 C5 . . . . 179.85(18) ?
C1 Ru1 C6 C5 . . . . 24.8(3) ?
C1 Ru1 C6 C5 2_566 . . . -84.50(18) ?
C7 Ru1 C6 C5 . . . . 117.6(2) ?
C3 Ru1 C6 C5 . . . . 78.57(18) ?
C4 Ru1 C6 C5 . . . . 36.87(16) ?
Ru1 Ru1 C6 C5 2_566 . . . -56.74(19) ?
C2 Ru1 C6 C14 . . . . -58.7(3) ?
C1 Ru1 C6 C14 . . . . 146.3(3) ?
C1 Ru1 C6 C14 2_566 . . . 36.9(3) ?
C7 Ru1 C6 C14 . . . . -121.0(4) ?
C3 Ru1 C6 C14 . . . . -160.0(3) ?
C4 Ru1 C6 C14 . . . . 158.3(3) ?
C5 Ru1 C6 C14 . . . . 121.4(4) ?
Ru1 Ru1 C6 C14 2_566 . . . 64.7(3) ?
C5 C6 C7 C3 . . . . 1.8(3) ?
C14 C6 C7 C3 . . . . -176.0(3) ?
Ru1 C6 C7 C3 . . . . 64.53(19) ?
C5 C6 C7 C15 . . . . 174.8(3) ?
C14 C6 C7 C15 . . . . -3.1(5) ?
Ru1 C6 C7 C15 . . . . -122.6(3) ?
C5 C6 C7 Ru1 . . . . -62.68(19) ?
C14 C6 C7 Ru1 . . . . 119.4(3) ?
C4 C3 C7 C6 . . . . -1.5(3) ?
C8 C3 C7 C6 . . . . 173.1(3) ?
Ru1 C3 C7 C6 . . . . -65.85(19) ?
C4 C3 C7 C15 . . . . -174.4(3) ?
C8 C3 C7 C15 . . . . 0.2(5) ?
Ru1 C3 C7 C15 . . . . 121.2(3) ?
C4 C3 C7 Ru1 . . . . 64.38(18) ?
C8 C3 C7 Ru1 . . . . -121.0(3) ?
C2 Ru1 C7 C6 . . . . -125.6(2) ?
C1 Ru1 C7 C6 . . . . 136.91(19) ?
C1 Ru1 C7 C6 2_566 . . . -28.5(2) ?
C3 Ru1 C7 C6 . . . . 115.6(2) ?
C4 Ru1 C7 C6 . . . . 78.44(18) ?
C5 Ru1 C7 C6 . . . . 36.77(16) ?
C2 Ru1 C7 C3 . . . . 118.77(19) ?
C1 Ru1 C7 C3 . . . . 21.3(3) ?
C1 Ru1 C7 C3 2_566 . . . -144.14(17) ?
C6 Ru1 C7 C3 . . . . -115.6(2) ?
C4 Ru1 C7 C3 . . . . -37.20(16) ?
C5 Ru1 C7 C3 . . . . -78.87(18) ?
C2 Ru1 C7 C15 . . . . -2.7(3) ?
C1 Ru1 C7 C15 . . . . -100.2(3) ?
C1 Ru1 C7 C15 2_566 . . . 94.4(3) ?
C3 Ru1 C7 C15 . . . . -121.5(3) ?
C6 Ru1 C7 C15 . . . . 122.9(3) ?
C4 Ru1 C7 C15 . . . . -158.7(3) ?
C5 Ru1 C7 C15 . . . . 159.7(3) ?
C4 C3 C8 C9 . . . . -114.8(4) ?
C7 C3 C8 C9 . . . . 71.6(5) ?
Ru1 C3 C8 C9 . . . . -18.8(5) ?
C4 C3 C8 S1 . . . . 69.0(3) ?
C7 C3 C8 S1 . . . . -104.6(3) ?
Ru1 C3 C8 S1 . . . . 164.94(16) ?
C11 S1 C8 C9 . . . . 1.7(3) ?
C11 S1 C8 C3 . . . . 178.6(3) ?
C3 C8 C9 C10 . . . . -178.1(3) ?
S1 C8 C9 C10 . . . . -1.6(4) ?
C8 C9 C10 C11 . . . . 0.6(5) ?
C9 C10 C11 S1 . . . . 0.7(5) ?
C8 S1 C11 C10 . . . . -1.4(4) ?
